data_7105863
loop_
_publ_author_name
'Jian-Bin Lin'
'Wei Xue'
'Jie-Peng Zhang'
'Xiao-Ming Chen'

_publ_section_title
;
 An ionic porous coordination framework exhibiting high CO2 affinity and
 CO2/CH4 selectivity
;
_journal_name_full Chem.Commun.
_journal_page_first 926
_journal_paper_doi 10.1039/c0cc04089d
_journal_volume 47
_journal_year 2011
_chemical_formula_sum 'C31 H32 Cl4 Co3 N10 O3'
_chemical_formula_weight 911.26
_chemical_name_systematic
;
?
;
_space_group_IT_number 15
_symmetry_cell_setting monoclinic
_symmetry_space_group_name_Hall '-C 2yc'
_symmetry_space_group_name_H-M 'C 1 2/c 1'
_atom_sites_solution_hydrogens geom
_atom_sites_solution_primary direct
_atom_sites_solution_secondary difmap
_audit_creation_method SHELXL-97
_cell_angle_alpha 90.00
_cell_angle_beta 90.899(2)
_cell_angle_gamma 90.00
_cell_formula_units_Z 4
_cell_length_a 20.787(2)
_cell_length_b 15.4366(18)
_cell_length_c 13.7906(15)
_cell_measurement_reflns_used 1386
_cell_measurement_temperature 293(2)
_cell_measurement_theta_max 20.284
_cell_measurement_theta_min 2.1995
_cell_volume 4424.6(8)
_computing_cell_refinement 'SAINT+ Ver. 6.22, Bruker AXS Inc., 2001.'
_computing_data_collection 'SMART Bruker AXS Inc., 1998.'
_computing_data_reduction 'SAINT+ Ver. 6.22, Bruker AXS Inc., 2001.'
_computing_molecular_graphics 'SHELXTL Ver. 6.12, (Sheldrick, 2000)'
_computing_publication_material 'SHELXTL Ver. 6.12, (Sheldrick, 2000)'
_computing_structure_refinement 'SHELXTL Ver. 6.12, (Sheldrick, 2000)'
_computing_structure_solution 'SHELXTL Ver. 6.12, (Sheldrick, 2000)'
_diffrn_ambient_temperature 293(2)
_diffrn_measured_fraction_theta_full 0.955
_diffrn_measured_fraction_theta_max 0.955
_diffrn_measurement_device_type 'Bruker Apex CCd'
_diffrn_measurement_method '\w scan'
_diffrn_radiation_monochromator graphite
_diffrn_radiation_source 'fine-focus sealed tube'
_diffrn_radiation_type MoK\a
_diffrn_radiation_wavelength 0.71073
_diffrn_reflns_av_R_equivalents 0.0652
_diffrn_reflns_av_sigmaI/netI 0.0825
_diffrn_reflns_limit_h_max 20
_diffrn_reflns_limit_h_min -24
_diffrn_reflns_limit_k_max 18
_diffrn_reflns_limit_k_min -18
_diffrn_reflns_limit_l_max 16
_diffrn_reflns_limit_l_min -9
_diffrn_reflns_number 10532
_diffrn_reflns_theta_full 25.00
_diffrn_reflns_theta_max 25.00
_diffrn_reflns_theta_min 1.64
_exptl_absorpt_coefficient_mu 1.393
_exptl_absorpt_correction_T_max 0.9161
_exptl_absorpt_correction_T_min 0.7816
_exptl_absorpt_correction_type multi-scan
_exptl_absorpt_process_details SADABS
_exptl_crystal_colour blue
_exptl_crystal_density_diffrn 1.368
_exptl_crystal_density_method 'not measured'
_exptl_crystal_description block
_exptl_crystal_F_000 1844
_exptl_crystal_size_max 0.19
_exptl_crystal_size_mid 0.16
_exptl_crystal_size_min 0.06
_refine_diff_density_max 1.137
_refine_diff_density_min -0.475
_refine_diff_density_rms 0.130
_refine_ls_extinction_method none
_refine_ls_goodness_of_fit_ref 1.004
_refine_ls_hydrogen_treatment constr
_refine_ls_matrix_type full
_refine_ls_number_parameters 222
_refine_ls_number_reflns 3737
_refine_ls_number_restraints 9
_refine_ls_restrained_S_all 1.009
_refine_ls_R_factor_all 0.1241
_refine_ls_R_factor_gt 0.0715
_refine_ls_shift/su_max 0.006
_refine_ls_shift/su_mean 0.000
_refine_ls_structure_factor_coef Fsqd
_refine_ls_weighting_details 'calc w=1/[\s^2^(Fo^2^)+(0.1300P)^2^+0.0000P] where P=(Fo^2^+2Fc^2^)/3'
_refine_ls_weighting_scheme calc
_refine_ls_wR_factor_gt 0.1834
_refine_ls_wR_factor_ref 0.2219
_reflns_number_gt 2296
_reflns_number_total 3737
_reflns_threshold_expression >2sigma(I)
_cod_data_source_file C0CC04089D.TXT
_cod_data_source_block 1-293K
_cod_depositor_comments
;
The following automatic conversions were performed:
'_symmetry_cell_setting' value 'Monoclinic' changed to 'monoclinic'
according to '/home/saulius/struct/CIF-dictionaries/cif_core.dic'
dictionary named 'cif_core.dic' version 2.4.1 from 2010-06-29.

Automatic conversion script
Id: cif_fix_enum 1527 2010-12-29 10:47:43Z saulius 
;
_cod_original_cell_volume 4424.6(9)
_cod_original_sg_symbol_H-M C2/c
_cod_database_code 7105863

loop_
_symmetry_equiv_pos_as_xyz
'x, y, z'
'-x, y, -z+1/2'
'x+1/2, y+1/2, z'
'-x+1/2, y+1/2, -z+1/2'
'-x, -y, -z'
'x, -y, z-1/2'
'-x+1/2, -y+1/2, -z'
'x+1/2, -y+1/2, z-1/2'

loop_
_atom_site_label
_atom_site_type_symbol
_atom_site_fract_x
_atom_site_fract_y
_atom_site_fract_z
_atom_site_U_iso_or_equiv
_atom_site_adp_type
_atom_site_occupancy
_atom_site_symmetry_multiplicity
_atom_site_calc_flag
_atom_site_refinement_flags
_atom_site_disorder_assembly
_atom_site_disorder_group
Co1 Co 0.2500 0.2500 0.5000 0.0337(4) Uani 1 2 d S . .
Co2 Co 0.33970(5) 0.11743(6) 0.36782(7) 0.0455(4) Uani 1 1 d . . .
Cl1 Cl 0.39195(11) 0.15839(16) 0.23320(16) 0.0728(7) Uani 1 1 d . . .
Cl2 Cl 0.37385(12) -0.01363(13) 0.4203(2) 0.0798(8) Uani 1 1 d . . .
O1 O 0.3432(2) 0.2042(3) 0.4725(3) 0.0366(11) Uani 1 1 d . . .
N1 N 0.2895(3) 0.3244(3) 0.6057(4) 0.0400(14) Uani 1 1 d . . .
N2 N 0.2554(3) 0.3829(4) 0.6586(4) 0.0448(15) Uani 1 1 d . . .
N3 N 0.3599(3) 0.4002(4) 0.6946(5) 0.0615(19) Uani 1 1 d . . .
N4 N 0.2655(3) 0.6426(3) 0.8968(5) 0.0482(16) Uani 1 1 d . . .
C1 C 0.3999(3) 0.2280(4) 0.5116(5) 0.0390(17) Uani 1 1 d . . .
C2 C 0.4567(4) 0.1915(5) 0.4787(6) 0.056(2) Uani 1 1 d . . .
H2A H 0.4544 0.1510 0.4289 0.067 Uiso 1 1 calc R . .
C3 C 0.5157(4) 0.2127(6) 0.5166(7) 0.070(3) Uani 1 1 d . . .
H3A H 0.5524 0.1869 0.4921 0.084 Uiso 1 1 calc R . .
C4 C 0.5211(4) 0.2720(7) 0.5910(7) 0.083(3) Uani 1 1 d . . .
H4A H 0.5612 0.2869 0.6167 0.100 Uiso 1 1 calc R . .
C5 C 0.4670(4) 0.3081(6) 0.6256(7) 0.070(3) Uani 1 1 d . . .
H5A H 0.4706 0.3480 0.6760 0.084 Uiso 1 1 calc R . .
C6 C 0.4055(4) 0.2878(5) 0.5887(5) 0.0490(19) Uani 1 1 d . . .
C7 C 0.3515(4) 0.3355(5) 0.6299(5) 0.0491(19) Uani 1 1 d . . .
C8 C 0.2996(4) 0.4280(5) 0.7097(6) 0.051(2) Uani 1 1 d . . .
C9 C 0.2859(4) 0.5006(5) 0.7748(6) 0.051(2) Uani 1 1 d . . .
C10 C 0.2268(4) 0.5209(5) 0.8071(7) 0.069(3) Uani 1 1 d . . .
H10A H 0.1914 0.4875 0.7891 0.083 Uiso 1 1 calc R . .
C11 C 0.2195(4) 0.5927(5) 0.8678(7) 0.067(2) Uani 1 1 d . . .
H11A H 0.1783 0.6053 0.8888 0.080 Uiso 1 1 calc R . .
C12 C 0.3234(4) 0.6218(6) 0.8651(8) 0.085(3) Uani 1 1 d . . .
H12A H 0.3580 0.6559 0.8849 0.101 Uiso 1 1 calc R . .
C13 C 0.3352(5) 0.5532(6) 0.8049(8) 0.092(4) Uani 1 1 d . . .
H13A H 0.3768 0.5431 0.7840 0.111 Uiso 1 1 d R . .
N1S N 0.5000 -0.0009(7) 0.2500 0.078(3) Uiso 1 2 d S . .
H1SG H 0.5281 0.0338 0.2198 0.094 Uiso 1 1 d R . .
C1S C 0.5342(7) -0.0451(8) 0.3212(10) 0.133(5) Uiso 1 1 d . . .
H1SA H 0.5550 -0.0048 0.3646 0.200 Uiso 1 1 d R . .
H1SB H 0.5051 -0.0808 0.3569 0.200 Uiso 1 1 d R . .
H1SC H 0.5661 -0.0808 0.2914 0.200 Uiso 1 1 d R . .
N1A N 0.7352(13) 0.2588(17) 0.5252(18) 0.200(13) Uiso 0.50 1 d PD A -1
H1AA H 0.7780 0.2558 0.5122 0.240 Uiso 0.50 1 calc PR A -1
C3A C 0.7080(15) 0.1913(15) 0.462(2) 0.165(12) Uiso 0.50 1 d PD A -1
H3AA H 0.7091 0.2100 0.3961 0.247 Uiso 0.50 1 calc PR A -1
H3AB H 0.6642 0.1804 0.4802 0.247 Uiso 0.50 1 calc PR A -1
H3AC H 0.7327 0.1391 0.4699 0.247 Uiso 0.50 1 calc PR A -1
C2A C 0.7318(17) 0.218(2) 0.624(2) 0.185(14) Uiso 0.50 1 d PD A -1
H2AA H 0.7478 0.2582 0.6720 0.278 Uiso 0.50 1 calc PR A -1
H2AB H 0.7575 0.1664 0.6258 0.278 Uiso 0.50 1 calc PR A -1
H2AC H 0.6879 0.2037 0.6378 0.278 Uiso 0.50 1 calc PR A -1
O1A O 0.6868(19) 0.3592(17) 0.450(3) 0.35(2) Uiso 0.50 1 d PD A -1
C1A C 0.723(2) 0.3406(15) 0.513(3) 0.59(8) Uiso 0.50 1 d PD A -1
H1AB H 0.7415 0.3825 0.5532 0.703 Uiso 0.50 1 calc PR A -1

loop_
_atom_site_aniso_label
_atom_site_aniso_U_11
_atom_site_aniso_U_22
_atom_site_aniso_U_33
_atom_site_aniso_U_23
_atom_site_aniso_U_13
_atom_site_aniso_U_12
Co1 0.0437(8) 0.0213(6) 0.0358(8) -0.0013(5) -0.0031(6) 0.0024(5)
Co2 0.0503(7) 0.0363(5) 0.0500(7) -0.0117(4) 0.0025(5) 0.0023(4)
Cl1 0.0751(16) 0.0879(16) 0.0556(14) -0.0010(12) 0.0124(12) -0.0100(12)
Cl2 0.0935(18) 0.0404(11) 0.105(2) 0.0019(11) -0.0038(14) 0.0154(11)
O1 0.044(3) 0.028(2) 0.037(3) -0.005(2) -0.005(2) 0.004(2)
N1 0.045(4) 0.030(3) 0.044(4) -0.009(3) 0.003(3) 0.006(3)
N2 0.045(4) 0.040(3) 0.050(4) -0.017(3) -0.001(3) 0.001(3)
N3 0.049(4) 0.052(4) 0.083(5) -0.030(4) -0.006(4) 0.001(3)
N4 0.052(4) 0.037(3) 0.056(4) -0.016(3) -0.005(3) -0.005(3)
C1 0.049(5) 0.029(3) 0.040(4) 0.003(3) -0.001(4) 0.009(3)
C2 0.056(5) 0.054(5) 0.058(6) -0.021(4) -0.005(4) 0.001(4)
C3 0.049(5) 0.084(6) 0.077(7) -0.023(5) -0.004(5) 0.006(5)
C4 0.043(5) 0.109(8) 0.096(8) -0.047(6) -0.013(5) 0.002(5)
C5 0.052(5) 0.081(6) 0.078(7) -0.038(5) -0.012(5) 0.012(5)
C6 0.048(5) 0.050(4) 0.048(5) -0.009(4) 0.000(4) 0.005(4)
C7 0.051(5) 0.048(4) 0.048(5) -0.013(4) 0.000(4) 0.002(4)
C8 0.058(5) 0.043(4) 0.051(5) -0.011(4) -0.003(4) -0.002(4)
C9 0.052(5) 0.047(4) 0.054(5) -0.023(4) -0.006(4) 0.002(4)
C10 0.054(5) 0.068(5) 0.085(7) -0.049(5) 0.004(5) -0.012(4)
C11 0.048(5) 0.066(5) 0.085(7) -0.035(5) 0.006(5) -0.004(4)
C12 0.052(6) 0.077(6) 0.125(9) -0.058(6) 0.005(6) -0.015(5)
C13 0.057(6) 0.084(7) 0.136(10) -0.067(7) 0.001(6) 0.001(5)

loop_
_atom_type_symbol
_atom_type_description
_atom_type_scat_dispersion_real
_atom_type_scat_dispersion_imag
_atom_type_scat_source
C C 0.0033 0.0016 'International Tables Vol C Tables 4.2.6.8 and 6.1.1.4'
H H 0.0000 0.0000 'International Tables Vol C Tables 4.2.6.8 and 6.1.1.4'
N N 0.0061 0.0033 'International Tables Vol C Tables 4.2.6.8 and 6.1.1.4'
O O 0.0106 0.0060 'International Tables Vol C Tables 4.2.6.8 and 6.1.1.4'
Cl Cl 0.1484 0.1585 'International Tables Vol C Tables 4.2.6.8 and 6.1.1.4'
Co Co 0.3494 0.9721 'International Tables Vol C Tables 4.2.6.8 and 6.1.1.4'

loop_
_geom_angle_atom_site_label_1
_geom_angle_atom_site_label_2
_geom_angle_atom_site_label_3
_geom_angle
_geom_angle_site_symmetry_1
_geom_angle_site_symmetry_3
_geom_angle_publ_flag
N1 Co1 N1 180.0(2) . 7_556 ?
N1 Co1 O1 87.46(19) . . ?
N1 Co1 O1 92.54(19) 7_556 . ?
N1 Co1 O1 92.54(19) . 7_556 ?
N1 Co1 O1 87.46(19) 7_556 7_556 ?
O1 Co1 O1 180.0 . 7_556 ?
N1 Co1 N4 88.7(2) . 6_565 ?
N1 Co1 N4 91.3(2) 7_556 6_565 ?
O1 Co1 N4 89.6(2) . 6_565 ?
O1 Co1 N4 90.45(19) 7_556 6_565 ?
N1 Co1 N4 91.3(2) . 4_546 ?
N1 Co1 N4 88.7(2) 7_556 4_546 ?
O1 Co1 N4 90.45(19) . 4_546 ?
O1 Co1 N4 89.6(2) 7_556 4_546 ?
N4 Co1 N4 180.00(18) 6_565 4_546 ?
O1 Co2 N2 99.2(2) . 7_556 ?
O1 Co2 Cl1 113.57(15) . . ?
N2 Co2 Cl1 109.72(19) 7_556 . ?
O1 Co2 Cl2 111.51(14) . . ?
N2 Co2 Cl2 111.07(18) 7_556 . ?
Cl1 Co2 Cl2 111.19(10) . . ?
C1 O1 Co2 120.2(4) . . ?
C1 O1 Co1 130.0(4) . . ?
Co2 O1 Co1 109.7(2) . . ?
C7 N1 N2 106.7(5) . . ?
C7 N1 Co1 129.3(5) . . ?
N2 N1 Co1 123.5(4) . . ?
C8 N2 N1 105.4(6) . . ?
C8 N2 Co2 139.6(5) . 7_556 ?
N1 N2 Co2 114.8(4) . 7_556 ?
C8 N3 C7 103.2(6) . . ?
C11 N4 C12 115.2(7) . . ?
C11 N4 Co1 122.3(5) . 4_556 ?
C12 N4 Co1 122.4(5) . 4_556 ?
O1 C1 C2 120.3(6) . . ?
O1 C1 C6 123.0(6) . . ?
C2 C1 C6 116.7(7) . . ?
C3 C2 C1 122.8(7) . . ?
C3 C2 H2A 118.6 . . ?
C1 C2 H2A 118.6 . . ?
C2 C3 C4 120.4(8) . . ?
C2 C3 H3A 119.8 . . ?
C4 C3 H3A 119.8 . . ?
C5 C4 C3 118.6(8) . . ?
C5 C4 H4A 120.7 . . ?
C3 C4 H4A 120.7 . . ?
C4 C5 C6 122.6(8) . . ?
C4 C5 H5A 118.7 . . ?
C6 C5 H5A 118.7 . . ?
C5 C6 C1 118.9(7) . . ?
C5 C6 C7 116.5(7) . . ?
C1 C6 C7 124.4(7) . . ?
N1 C7 N3 112.0(6) . . ?
N1 C7 C6 125.5(6) . . ?
N3 C7 C6 122.5(7) . . ?
N2 C8 N3 112.7(6) . . ?
N2 C8 C9 125.4(7) . . ?
N3 C8 C9 122.0(7) . . ?
C10 C9 C13 116.3(7) . . ?
C10 C9 C8 124.4(7) . . ?
C13 C9 C8 119.3(7) . . ?
C9 C10 C11 119.3(7) . . ?
C9 C10 H10A 120.4 . . ?
C11 C10 H10A 120.4 . . ?
N4 C11 C10 125.0(8) . . ?
N4 C11 H11A 117.5 . . ?
C10 C11 H11A 117.5 . . ?
N4 C12 C13 124.0(8) . . ?
N4 C12 H12A 118.0 . . ?
C13 C12 H12A 118.0 . . ?
C12 C13 C9 120.2(9) . . ?
C12 C13 H13A 119.6 . . ?
C9 C13 H13A 120.1 . . ?
C1S N1S C1S 120.9(14) 2_655 . ?
C1S N1S H1SG 107.1 2_655 . ?
C1S N1S H1SG 107.0 . . ?
N1S C1S H1SA 110.1 . . ?
N1S C1S H1SB 109.1 . . ?
H1SA C1S H1SB 109.5 . . ?
N1S C1S H1SC 109.2 . . ?
H1SA C1S H1SC 109.5 . . ?
H1SB C1S H1SC 109.5 . . ?
C1A N1A C3A 123.0(9) . . ?
C1A N1A C2A 120.5(12) . . ?
C3A N1A C2A 102(3) . . ?
C1A N1A H1AA 102.6 . . ?
C3A N1A H1AA 102.6 . . ?
C2A N1A H1AA 102.5 . . ?
N1A C3A H3AA 109.5 . . ?
N1A C3A H3AB 109.5 . . ?
H3AA C3A H3AB 109.5 . . ?
N1A C3A H3AC 109.5 . . ?
H3AA C3A H3AC 109.5 . . ?
H3AB C3A H3AC 109.5 . . ?
N1A C2A H2AA 109.5 . . ?
N1A C2A H2AB 109.5 . . ?
H2AA C2A H2AB 109.5 . . ?
N1A C2A H2AC 109.5 . . ?
H2AA C2A H2AC 109.5 . . ?
H2AB C2A H2AC 109.5 . . ?
O1A C1A N1A 116.9(9) . . ?
O1A C1A H1AB 121.6 . . ?
N1A C1A H1AB 121.6 . . ?

loop_
_geom_bond_atom_site_label_1
_geom_bond_atom_site_label_2
_geom_bond_distance
_geom_bond_site_symmetry_2
_geom_bond_publ_flag
Co1 N1 2.020(6) . ?
Co1 N1 2.020(6) 7_556 ?
Co1 O1 2.102(4) . ?
Co1 O1 2.102(4) 7_556 ?
Co1 N4 2.211(6) 6_565 ?
Co1 N4 2.211(6) 4_546 ?
Co2 O1 1.970(4) . ?
Co2 N2 2.004(6) 7_556 ?
Co2 Cl1 2.256(2) . ?
Co2 Cl2 2.259(2) . ?
O1 C1 1.339(8) . ?
N1 C7 1.337(9) . ?
N1 N2 1.368(7) . ?
N2 C8 1.344(9) . ?
N2 Co2 2.004(6) 7_556 ?
N3 C8 1.344(9) . ?
N3 C7 1.349(9) . ?
N4 C11 1.286(9) . ?
N4 C12 1.326(10) . ?
N4 Co1 2.211(6) 4_556 ?
C1 C2 1.391(10) . ?
C1 C6 1.412(10) . ?
C2 C3 1.364(11) . ?
C2 H2A 0.9300 . ?
C3 C4 1.379(11) . ?
C3 H3A 0.9300 . ?
C4 C5 1.349(11) . ?
C4 H4A 0.9300 . ?
C5 C6 1.404(10) . ?
C5 H5A 0.9300 . ?
C6 C7 1.464(10) . ?
C8 C9 1.467(10) . ?
C9 C10 1.350(11) . ?
C9 C13 1.366(11) . ?
C10 C11 1.399(11) . ?
C10 H10A 0.9300 . ?
C11 H11A 0.9300 . ?
C12 C13 1.370(11) . ?
C12 H12A 0.9300 . ?
C13 H13A 0.9299 . ?
N1S C1S 1.384(13) 2_655 ?
N1S C1S 1.384(13) . ?
N1S H1SG 0.9000 . ?
C1S H1SA 0.9599 . ?
C1S H1SB 0.9598 . ?
C1S H1SC 0.9598 . ?
N1A C1A 1.298(9) . ?
N1A C3A 1.463(10) . ?
N1A C2A 1.506(10) . ?
N1A H1AA 0.9100 . ?
C3A H3AA 0.9600 . ?
C3A H3AB 0.9600 . ?
C3A H3AC 0.9600 . ?
C2A H2AA 0.9600 . ?
C2A H2AB 0.9600 . ?
C2A H2AC 0.9600 . ?
O1A C1A 1.181(10) . ?
C1A H1AB 0.9300 . ?
